data_4108456
loop_
_publ_author_name
'Jarugu Narasimha Moorthy'
'Subhas Samanta'
'Apurba L. Koner'
'Satyajit Saha'
'Werner M. Nau'

_publ_contact_author_address
;Departmet of chemistry
Indian Institute of Technology - Kanpur
Kanpur - 208 016
INDIA
;
_publ_contact_author_email moorthy@iitk.ac.in
_publ_contact_author_fax +915122597436
_publ_contact_author_name 'Prof. J. N. Moorthy'
_publ_contact_author_phone +915122597498
_publ_section_title
;
 Intramolecular O-H...O Hydrogen-Bond-Mediated Reversal in the
 Partitioning of Conformationally Restricted Triplet 1,4-Biradicals and
 Amplification of Diastereodifferentiation in Their Lifetimes
;
_journal_name_full 'Journal of the American Chemical Society'
_journal_page_first 13608
_journal_page_last 13617
_journal_paper_doi 10.1021/ja8032179
_journal_volume 130
_journal_year 2008
_chemical_formula_moiety 'C19 H20 O3'
_chemical_formula_sum 'C19 H20 O3'
_chemical_formula_weight 296.35
_chemical_name_common '(1R,2S,3S,4R)-3-hydroxy-2-methyl-3,4-diphenylcyclobutyl acetate'
_chemical_name_systematic
; 
 (1R,2S,3S,4R)-3-hydroxy-2-methyl-3,4-diphenylcyclobutyl acetate
;
_space_group_IT_number 7
_symmetry_cell_setting monoclinic
_symmetry_Int_Tables_number 7
_symmetry_space_group_name_Hall 'P -2yac'
_symmetry_space_group_name_H-M 'P 1 n 1'
_atom_sites_solution_hydrogens geom
_atom_sites_solution_primary direct
_atom_sites_solution_secondary difmap
_audit_creation_method SHELXL-97
_cell_angle_alpha 90.00
_cell_angle_beta 103.415(2)
_cell_angle_gamma 90.00
_cell_formula_units_Z 2
_cell_length_a 10.3587(13)
_cell_length_b 5.9712(7)
_cell_length_c 13.2278(16)
_cell_measurement_temperature 293(2)
_cell_volume 795.87(17)
_computing_cell_refinement 'Bruker SMART'
_computing_data_collection 'Bruker SMART'
_computing_data_reduction 'Bruker SAINT'
_computing_molecular_graphics 'Bruker SHELXTL'
_computing_publication_material 'Bruker SHELXTL'
_computing_structure_refinement 'SHELXL-97 (Sheldrick, 1997)'
_computing_structure_solution 'Bruker SHELXTL'
_diffrn_ambient_temperature 293(2)
_diffrn_measured_fraction_theta_full 0.995
_diffrn_measured_fraction_theta_max 0.995
_diffrn_measurement_device_type 'CCD area detector'
_diffrn_measurement_method 'phi and omega scans'
_diffrn_radiation_monochromator graphite
_diffrn_radiation_source 'fine-focus sealed tube'
_diffrn_radiation_type MoK\a
_diffrn_radiation_wavelength 0.71073
_diffrn_reflns_av_R_equivalents 0.0276
_diffrn_reflns_av_sigmaI/netI 0.0380
_diffrn_reflns_limit_h_max 12
_diffrn_reflns_limit_h_min -12
_diffrn_reflns_limit_k_max 7
_diffrn_reflns_limit_k_min -7
_diffrn_reflns_limit_l_max 11
_diffrn_reflns_limit_l_min -16
_diffrn_reflns_number 4243
_diffrn_reflns_theta_full 25.99
_diffrn_reflns_theta_max 25.99
_diffrn_reflns_theta_min 2.84
_exptl_absorpt_coefficient_mu 0.083
_exptl_absorpt_correction_type none
_exptl_crystal_colour Colorless
_exptl_crystal_density_diffrn 1.237
_exptl_crystal_description Clusters
_exptl_crystal_F_000 316
_exptl_crystal_size_max 0.20
_exptl_crystal_size_mid 0.10
_exptl_crystal_size_min 0.10
_refine_diff_density_max 0.194
_refine_diff_density_min -0.169
_refine_diff_density_rms 0.039
_refine_ls_abs_structure_details 'Flack H D (1983), Acta Cryst. A39, 876-881'
_refine_ls_abs_structure_Flack 0.6(13)
_refine_ls_extinction_method none
_refine_ls_goodness_of_fit_ref 1.054
_refine_ls_hydrogen_treatment constr
_refine_ls_matrix_type full
_refine_ls_number_parameters 202
_refine_ls_number_reflns 2143
_refine_ls_number_restraints 2
_refine_ls_restrained_S_all 1.053
_refine_ls_R_factor_all 0.0442
_refine_ls_R_factor_gt 0.0384
_refine_ls_shift/su_max 0.001
_refine_ls_shift/su_mean 0.000
_refine_ls_structure_factor_coef Fsqd
_refine_ls_weighting_details 'calc w=1/[\s^2^(Fo^2^)+(0.0495P)^2^+0.0680P] where P=(Fo^2^+2Fc^2^)/3'
_refine_ls_weighting_scheme calc
_refine_ls_wR_factor_gt 0.0905
_refine_ls_wR_factor_ref 0.0950
_reflns_number_gt 1910
_reflns_number_total 2143
_reflns_threshold_expression >2sigma(I)
_cod_data_source_file ja8032179_si_004.cif
_cod_data_source_block 9-anti-CB2
_cod_database_code 4108456

loop_
_symmetry_equiv_pos_as_xyz
'x, y, z'
'x+1/2, -y, z+1/2'

loop_
_atom_site_label
_atom_site_type_symbol
_atom_site_fract_x
_atom_site_fract_y
_atom_site_fract_z
_atom_site_U_iso_or_equiv
_atom_site_adp_type
_atom_site_occupancy
_atom_site_symmetry_multiplicity
_atom_site_calc_flag
_atom_site_refinement_flags
O1 O 0.45978(16) 0.0911(3) 0.35715(14) 0.0262(4) Uani 1 1 d .
O2 O 0.73359(16) -0.0021(3) 0.48529(13) 0.0232(4) Uani 1 1 d .
H2 H 0.7781 0.0038 0.5470 0.035 Uiso 1 1 calc R
C1 C 0.8843(2) 0.2944(4) 0.4654(2) 0.0230(5) Uani 1 1 d .
O3 O 0.3703(2) 0.0675(3) 0.18626(16) 0.0398(5) Uani 1 1 d .
C17 C 0.6788(3) -0.0594(4) 0.2713(2) 0.0284(6) Uani 1 1 d .
H17A H 0.6295 -0.1631 0.3059 0.043 Uiso 1 1 calc R
H17B H 0.7708 -0.1108 0.2815 0.043 Uiso 1 1 calc R
H17C H 0.6373 -0.0544 0.1968 0.043 Uiso 1 1 calc R
C14 C 0.6251(2) 0.3680(4) 0.44125(19) 0.0224(5) Uani 1 1 d .
H14 H 0.6529 0.5226 0.4263 0.027 Uiso 1 1 calc R
C8 C 0.5830(3) 0.5830(4) 0.5931(2) 0.0258(6) Uani 1 1 d .
H8 H 0.6215 0.7094 0.5677 0.031 Uiso 1 1 calc R
C13 C 0.7434(2) 0.2047(4) 0.43558(19) 0.0215(5) Uani 1 1 d .
C10 C 0.4811(3) 0.4215(4) 0.7213(2) 0.0287(6) Uani 1 1 d .
H10 H 0.4505 0.4344 0.7834 0.034 Uiso 1 1 calc R
C11 C 0.4680(2) 0.2219(4) 0.6669(2) 0.0260(6) Uani 1 1 d .
H11 H 0.4275 0.0974 0.6919 0.031 Uiso 1 1 calc R
C4 C 1.1468(3) 0.4433(5) 0.5192(2) 0.0314(6) Uani 1 1 d .
H4 H 1.2361 0.4946 0.5370 0.038 Uiso 1 1 calc R
C3 C 1.0470(3) 0.5736(4) 0.5401(2) 0.0320(6) Uani 1 1 d .
H3 H 1.0673 0.7145 0.5732 0.038 Uiso 1 1 calc R
C18 C 0.3798(3) -0.0025(5) 0.2735(2) 0.0300(6) Uani 1 1 d .
C9 C 0.5395(3) 0.6020(4) 0.6840(2) 0.0288(6) Uani 1 1 d .
H9 H 0.5498 0.7397 0.7210 0.035 Uiso 1 1 calc R
C6 C 0.9867(3) 0.1620(4) 0.4459(2) 0.0287(6) Uani 1 1 d .
H6 H 0.9670 0.0194 0.4142 0.034 Uiso 1 1 calc R
C2 C 0.9158(3) 0.4999(4) 0.5127(2) 0.0272(6) Uani 1 1 d .
H2A H 0.8472 0.5920 0.5267 0.033 Uiso 1 1 calc R
C12 C 0.5128(2) 0.1999(4) 0.5765(2) 0.0243(5) Uani 1 1 d .
H12 H 0.5036 0.0607 0.5407 0.029 Uiso 1 1 calc R
C20 C 0.3060(3) -0.1976(5) 0.3024(2) 0.0379(7) Uani 1 1 d .
H20A H 0.2264 -0.1444 0.3231 0.057 Uiso 1 1 calc R
H20B H 0.3630 -0.2783 0.3604 0.057 Uiso 1 1 calc R
H20C H 0.2800 -0.2982 0.2426 0.057 Uiso 1 1 calc R
C7 C 0.5715(2) 0.3814(4) 0.53770(19) 0.0219(5) Uani 1 1 d .
C16 C 0.6770(3) 0.1731(4) 0.3176(2) 0.0245(6) Uani 1 1 d .
H16 H 0.7157 0.2831 0.2758 0.029 Uiso 1 1 calc R
C15 C 0.5468(2) 0.2677(4) 0.3376(2) 0.0247(5) Uani 1 1 d .
H15 H 0.5024 0.3815 0.2855 0.030 Uiso 1 1 calc R
C5 C 1.1168(3) 0.2365(4) 0.4722(2) 0.0307(6) Uani 1 1 d .
H5 H 1.1856 0.1455 0.4579 0.037 Uiso 1 1 calc R

loop_
_atom_site_aniso_label
_atom_site_aniso_U_11
_atom_site_aniso_U_22
_atom_site_aniso_U_33
_atom_site_aniso_U_23
_atom_site_aniso_U_13
_atom_site_aniso_U_12
O1 0.0229(9) 0.0326(10) 0.0222(10) -0.0044(8) 0.0035(7) -0.0030(7)
O2 0.0267(10) 0.0236(9) 0.0186(9) 0.0032(7) 0.0037(7) 0.0009(7)
C1 0.0258(14) 0.0254(12) 0.0180(13) 0.0035(10) 0.0058(10) 0.0007(10)
O3 0.0447(13) 0.0431(12) 0.0261(12) -0.0028(10) -0.0030(9) 0.0028(9)
C17 0.0296(14) 0.0337(14) 0.0220(14) -0.0041(12) 0.0063(11) 0.0027(12)
C14 0.0245(13) 0.0219(12) 0.0198(13) 0.0016(10) 0.0031(10) 0.0001(10)
C8 0.0254(14) 0.0234(13) 0.0275(15) 0.0014(11) 0.0043(12) 0.0000(10)
C13 0.0242(13) 0.0215(12) 0.0200(14) 0.0004(10) 0.0077(10) 0.0010(10)
C10 0.0274(14) 0.0375(15) 0.0231(14) -0.0006(12) 0.0099(11) 0.0061(12)
C11 0.0217(13) 0.0279(13) 0.0296(15) 0.0041(11) 0.0086(11) 0.0008(10)
C4 0.0238(14) 0.0411(16) 0.0267(15) 0.0080(13) 0.0007(11) -0.0042(12)
C3 0.0312(16) 0.0275(14) 0.0343(17) 0.0016(12) 0.0015(12) 0.0003(11)
C18 0.0246(15) 0.0362(14) 0.0256(15) -0.0064(13) -0.0013(12) 0.0040(11)
C9 0.0325(15) 0.0250(13) 0.0291(15) -0.0039(11) 0.0074(12) 0.0043(11)
C6 0.0293(14) 0.0295(13) 0.0273(15) 0.0002(12) 0.0068(12) 0.0029(11)
C2 0.0238(14) 0.0286(13) 0.0280(15) 0.0001(11) 0.0037(11) 0.0038(10)
C12 0.0232(13) 0.0236(12) 0.0251(14) -0.0019(11) 0.0037(11) 0.0028(10)
C20 0.0308(16) 0.0432(17) 0.0360(18) -0.0091(14) 0.0005(13) -0.0050(13)
C7 0.0181(13) 0.0266(12) 0.0194(13) 0.0016(11) 0.0010(10) 0.0025(10)
C16 0.0296(14) 0.0257(13) 0.0188(13) 0.0023(10) 0.0069(10) -0.0008(10)
C15 0.0266(13) 0.0243(13) 0.0213(13) 0.0013(11) 0.0018(10) 0.0009(10)
C5 0.0251(14) 0.0377(15) 0.0297(16) 0.0028(12) 0.0072(12) 0.0058(11)

loop_
_atom_type_symbol
_atom_type_description
_atom_type_scat_dispersion_real
_atom_type_scat_dispersion_imag
_atom_type_scat_source
C C 0.0033 0.0016 'International Tables Vol C Tables 4.2.6.8 and 6.1.1.4'
H H 0.0000 0.0000 'International Tables Vol C Tables 4.2.6.8 and 6.1.1.4'
O O 0.0106 0.0060 'International Tables Vol C Tables 4.2.6.8 and 6.1.1.4'

loop_
_geom_angle_atom_site_label_1
_geom_angle_atom_site_label_2
_geom_angle_atom_site_label_3
_geom_angle
C18 O1 C15 116.5(2)
C2 C1 C6 118.5(2)
C2 C1 C13 122.9(2)
C6 C1 C13 118.6(2)
C7 C14 C15 123.5(2)
C7 C14 C13 121.0(2)
C15 C14 C13 88.39(17)
C9 C8 C7 121.3(2)
O2 C13 C1 110.81(19)
O2 C13 C16 107.25(19)
C1 C13 C16 118.39(19)
O2 C13 C14 112.12(18)
C1 C13 C14 118.61(19)
C16 C13 C14 87.47(18)
C9 C10 C11 119.0(2)
C10 C11 C12 121.3(2)
C3 C4 C5 119.6(3)
C4 C3 C2 120.2(3)
O3 C18 O1 122.7(3)
O3 C18 C20 125.6(3)
O1 C18 C20 111.7(2)
C10 C9 C8 120.3(2)
C5 C6 C1 120.6(2)
C1 C2 C3 120.8(2)
C11 C12 C7 120.3(2)
C12 C7 C8 117.8(2)
C12 C7 C14 123.2(2)
C8 C7 C14 119.0(2)
C17 C16 C15 119.8(2)
C17 C16 C13 117.9(2)
C15 C16 C13 89.10(18)
O1 C15 C16 111.67(19)
O1 C15 C14 110.1(2)
C16 C15 C14 89.64(19)
C6 C5 C4 120.2(2)

loop_
_geom_bond_atom_site_label_1
_geom_bond_atom_site_label_2
_geom_bond_distance
O1 C18 1.341(3)
O1 C15 1.450(3)
O2 C13 1.414(3)
C1 C2 1.381(3)
C1 C6 1.394(3)
C1 C13 1.518(3)
O3 C18 1.210(3)
C17 C16 1.519(4)
C14 C7 1.507(3)
C14 C15 1.543(4)
C14 C13 1.581(3)
C8 C9 1.384(4)
C8 C7 1.400(3)
C13 C16 1.564(4)
C10 C9 1.382(3)
C10 C11 1.383(4)
C11 C12 1.385(4)
C4 C3 1.373(4)
C4 C5 1.385(4)
C3 C2 1.394(4)
C18 C20 1.491(4)
C6 C5 1.385(4)
C12 C7 1.397(3)
C16 C15 1.541(4)
